data_4028858
loop_
_publ_author_name
'Rajneesh Misra'
'Prabhat Gautam'
'Shaikh M. Mobin'

_publ_section_title
;
 Aryl-Substituted Unsymmetrical Benzothiadiazoles: Synthesis, Structure,
 and Properties
;
_journal_name_full 'Journal of Organic Chemistry'
_journal_page_first 12440
_journal_page_last 12452
_journal_paper_doi 10.1021/jo402111q
_journal_volume 78
_journal_year 2013
_chemical_formula_sum 'C25 H15 Fe N3 S'
_chemical_formula_weight 443.30
_chemical_name_systematic
;
 ?
;
_space_group_IT_number 14
_symmetry_cell_setting monoclinic
_symmetry_space_group_name_Hall '-P 2ybc'
_symmetry_space_group_name_H-M 'P 1 21/c 1'
_atom_sites_solution_hydrogens geom
_atom_sites_solution_primary direct
_atom_sites_solution_secondary difmap
_audit_creation_method SHELXL-97
_cell_angle_alpha 90.00
_cell_angle_beta 115.994(2)
_cell_angle_gamma 90.00
_cell_formula_units_Z 4
_cell_length_a 10.7116(2)
_cell_length_b 19.3310(3)
_cell_length_c 10.3975(2)
_cell_measurement_reflns_used 7943
_cell_measurement_temperature 150(2)
_cell_measurement_theta_max 71.9290
_cell_measurement_theta_min 4.5710
_cell_volume 1935.17(7)
_computing_cell_refinement 'CrysAlis RED, Oxford Diffraction Ltd.,'
_computing_data_collection 'CrysAlis CCD, Oxford Diffraction Ltd.,'
_computing_data_reduction 'CrysAlis RED, Oxford Diffraction Ltd.,'
_computing_molecular_graphics Ortep3
_computing_publication_material Shelx97
_computing_structure_refinement 'SHELXL-97 (Sheldrick, 1997)'
_computing_structure_solution 'SHELXS-97 (Sheldrick, 1997)'
_diffrn_ambient_temperature 150(2)
_diffrn_detector_area_resol_mean 15.9948
_diffrn_measured_fraction_theta_full 0.987
_diffrn_measured_fraction_theta_max 0.987
_diffrn_measurement_device_type 'OXFORD DIFFRACTION SUPER NOVA'
_diffrn_measurement_method \w/q-scan
_diffrn_radiation_monochromator graphite
_diffrn_radiation_source 'Micro-Focus (Cu) x-ray Source'
_diffrn_radiation_type CuK\a
_diffrn_radiation_wavelength 1.5418
_diffrn_reflns_av_R_equivalents 0.0242
_diffrn_reflns_av_sigmaI/netI 0.0195
_diffrn_reflns_limit_h_max 12
_diffrn_reflns_limit_h_min -13
_diffrn_reflns_limit_k_max 23
_diffrn_reflns_limit_k_min -23
_diffrn_reflns_limit_l_max 12
_diffrn_reflns_limit_l_min -9
_diffrn_reflns_number 12330
_diffrn_reflns_theta_full 72.08
_diffrn_reflns_theta_max 72.08
_diffrn_reflns_theta_min 4.57
_exptl_absorpt_coefficient_mu 7.389
_exptl_absorpt_correction_T_max 0.4468
_exptl_absorpt_correction_T_min 0.2813
_exptl_absorpt_correction_type multi-scan
_exptl_absorpt_process_details
;
CrysAlis RED, Oxford Diffraction Ltd.,
Version 1.171.31.7 (release 18-10-2006 CrysAlis171 .NET)
(compiled Oct 18 2006,16:28:17)
empirical absorption correction using spherical harmonics,
 implemented in SCALE3 ABSPACK scaling algorithm.
;
_exptl_crystal_colour RED
_exptl_crystal_density_diffrn 1.528
_exptl_crystal_description BLOCK
_exptl_crystal_F_000 912
_exptl_crystal_size_max 0.23
_exptl_crystal_size_mid 0.18
_exptl_crystal_size_min 0.13
_refine_diff_density_max 0.194
_refine_diff_density_min -0.445
_refine_diff_density_rms 0.058
_refine_ls_extinction_method none
_refine_ls_goodness_of_fit_ref 1.054
_refine_ls_hydrogen_treatment riding
_refine_ls_matrix_type full
_refine_ls_number_parameters 271
_refine_ls_number_reflns 3760
_refine_ls_number_restraints 0
_refine_ls_restrained_S_all 1.054
_refine_ls_R_factor_all 0.0332
_refine_ls_R_factor_gt 0.0308
_refine_ls_shift/su_max 0.001
_refine_ls_shift/su_mean 0.000
_refine_ls_structure_factor_coef Fsqd
_refine_ls_weighting_details 'calc w=1/[\s^2^(Fo^2^)+(0.0522P)^2^+0.4367P] where P=(Fo^2^+2Fc^2^)/3'
_refine_ls_weighting_scheme calc
_refine_ls_wR_factor_gt 0.0824
_refine_ls_wR_factor_ref 0.0841
_reflns_number_gt 3525
_reflns_number_total 3760
_reflns_threshold_expression >2sigma(I)
_cod_data_source_file jo402111q_si_002_2.cif
_cod_data_source_block rm090
_cod_original_cell_volume 1935.17(6)
_cod_original_sg_symbol_H-M 'P 21/c'
_cod_original_formula_sum 'C12.50 H7.50 Fe0.50 N1.50 S0.50'
_cod_database_code 4028858

loop_
_symmetry_equiv_pos_as_xyz
'x, y, z'
'-x, y+1/2, -z+1/2'
'-x, -y, -z'
'x, -y-1/2, z-1/2'

loop_
_atom_site_label
_atom_site_type_symbol
_atom_site_fract_x
_atom_site_fract_y
_atom_site_fract_z
_atom_site_U_iso_or_equiv
_atom_site_adp_type
_atom_site_occupancy
_atom_site_symmetry_multiplicity
_atom_site_calc_flag
_atom_site_refinement_flags
Fe1 Fe 0.80300(3) 0.850736(13) 0.32555(3) 0.03020(10) Uani 1 1 d .
S1 S 1.35616(5) 0.56655(3) 0.40139(5) 0.03996(12) Uani 1 1 d .
N1 N 1.21600(16) 0.60561(8) 0.38351(16) 0.0363(3) Uani 1 1 d .
N2 N 1.38587(15) 0.51803(8) 0.53840(16) 0.0361(3) Uani 1 1 d .
N3 N 1.6547(2) 0.31426(13) 1.1925(2) 0.0664(6) Uani 1 1 d .
C1 C 1.18590(18) 0.58154(8) 0.48720(18) 0.0302(3) Uani 1 1 d .
C2 C 1.07085(18) 0.60165(9) 0.51418(19) 0.0322(4) Uani 1 1 d .
C3 C 1.0590(2) 0.56970(10) 0.6258(2) 0.0397(4) Uani 1 1 d .
H3 H 0.9826 0.5814 0.6450 0.048 Uiso 1 1 calc R
C4 C 1.1558(2) 0.51992(10) 0.7139(2) 0.0420(4) Uani 1 1 d .
H4 H 1.1423 0.4997 0.7902 0.050 Uiso 1 1 calc R
C5 C 1.26858(19) 0.49986(9) 0.6927(2) 0.0360(4) Uani 1 1 d .
C6 C 1.28357(17) 0.53081(9) 0.57624(18) 0.0309(3) Uani 1 1 d .
C7 C 1.3692(2) 0.45134(10) 0.7835(2) 0.0408(4) Uani 1 1 d .
C8 C 1.4554(2) 0.41186(11) 0.8605(2) 0.0421(4) Uani 1 1 d .
C9 C 0.9755(2) 0.65312(9) 0.4281(2) 0.0342(4) Uani 1 1 d .
C10 C 0.89676(19) 0.69721(9) 0.35922(19) 0.0332(4) Uani 1 1 d .
C11 C 1.55462(19) 0.36472(10) 0.9577(2) 0.0390(4) Uani 1 1 d .
C12 C 1.6399(2) 0.32439(12) 0.9190(3) 0.0534(5) Uani 1 1 d .
H12 H 1.6347 0.3273 0.8256 0.064 Uiso 1 1 calc R
C13 C 1.7325(2) 0.27992(12) 1.0197(3) 0.0605(6) Uani 1 1 d .
H13 H 1.7928 0.2518 0.9970 0.073 Uiso 1 1 calc R
C14 C 1.7360(2) 0.27695(13) 1.1522(3) 0.0606(6) Uani 1 1 d .
H14 H 1.8007 0.2463 1.2203 0.073 Uiso 1 1 calc R
C15 C 1.5654(3) 0.35697(13) 1.0949(3) 0.0553(6) Uani 1 1 d .
H15 H 1.5055 0.3837 1.1208 0.066 Uiso 1 1 calc R
C16 C 0.80173(18) 0.74857(9) 0.27367(18) 0.0327(4) Uani 1 1 d .
C17 C 0.67293(19) 0.76709(10) 0.2766(2) 0.0379(4) Uani 1 1 d .
H17 H 0.6360 0.7473 0.3363 0.045 Uiso 1 1 calc R
C18 C 0.6110(2) 0.82031(11) 0.1740(2) 0.0453(5) Uani 1 1 d .
H18 H 0.5248 0.8422 0.1529 0.054 Uiso 1 1 calc R
C19 C 0.6988(2) 0.83538(11) 0.1083(2) 0.0460(5) Uani 1 1 d .
H19 H 0.6817 0.8690 0.0359 0.055 Uiso 1 1 calc R
C20 C 0.8175(2) 0.79152(10) 0.16954(19) 0.0398(4) Uani 1 1 d .
H20 H 0.8934 0.7909 0.1455 0.048 Uiso 1 1 calc R
C21 C 0.9522(2) 0.86386(12) 0.5313(2) 0.0489(5) Uani 1 1 d .
H21 H 1.0064 0.8283 0.5941 0.059 Uiso 1 1 calc R
C22 C 0.8220(3) 0.88769(12) 0.5174(2) 0.0495(5) Uani 1 1 d .
H22 H 0.7734 0.8709 0.5686 0.059 Uiso 1 1 calc R
C23 C 0.7770(2) 0.94095(10) 0.4137(2) 0.0483(5) Uani 1 1 d .
H23 H 0.6930 0.9664 0.3830 0.058 Uiso 1 1 calc R
C24 C 0.8805(2) 0.94972(10) 0.3633(2) 0.0455(5) Uani 1 1 d .
H24 H 0.8775 0.9821 0.2933 0.055 Uiso 1 1 calc R
C25 C 0.9878(2) 0.90182(11) 0.4360(2) 0.0462(5) Uani 1 1 d .
H25 H 1.0698 0.8961 0.4232 0.055 Uiso 1 1 calc R

loop_
_atom_site_aniso_label
_atom_site_aniso_U_11
_atom_site_aniso_U_22
_atom_site_aniso_U_33
_atom_site_aniso_U_23
_atom_site_aniso_U_13
_atom_site_aniso_U_12
Fe1 0.03282(16) 0.02492(15) 0.02961(16) 0.00301(10) 0.01068(12) 0.00582(10)
S1 0.0376(2) 0.0449(3) 0.0403(2) 0.00150(19) 0.01979(19) 0.00041(19)
N1 0.0373(8) 0.0341(8) 0.0352(8) 0.0019(6) 0.0137(6) 0.0022(6)
N2 0.0307(7) 0.0364(8) 0.0403(8) 0.0005(6) 0.0148(6) 0.0034(6)
N3 0.0628(13) 0.0719(15) 0.0531(11) 0.0217(10) 0.0148(10) 0.0177(11)
C1 0.0313(8) 0.0243(8) 0.0321(8) -0.0002(6) 0.0113(7) 0.0013(6)
C2 0.0315(8) 0.0254(8) 0.0367(9) 0.0010(7) 0.0122(7) 0.0061(7)
C3 0.0383(9) 0.0378(10) 0.0478(11) 0.0077(8) 0.0232(8) 0.0132(8)
C4 0.0451(10) 0.0401(10) 0.0467(11) 0.0142(8) 0.0256(9) 0.0128(8)
C5 0.0350(9) 0.0317(9) 0.0403(9) 0.0067(7) 0.0155(8) 0.0085(7)
C6 0.0277(8) 0.0270(8) 0.0353(8) -0.0011(7) 0.0113(7) 0.0034(6)
C7 0.0390(10) 0.0388(10) 0.0454(10) 0.0105(8) 0.0192(8) 0.0100(8)
C8 0.0373(10) 0.0407(10) 0.0464(11) 0.0098(9) 0.0165(9) 0.0085(8)
C9 0.0355(9) 0.0294(9) 0.0359(9) 0.0018(7) 0.0141(8) 0.0052(7)
C10 0.0359(9) 0.0270(8) 0.0351(9) -0.0002(7) 0.0141(7) 0.0039(7)
C11 0.0301(9) 0.0315(9) 0.0483(11) 0.0084(8) 0.0107(8) 0.0042(7)
C12 0.0518(12) 0.0491(12) 0.0596(13) 0.0128(10) 0.0249(11) 0.0168(10)
C13 0.0475(12) 0.0461(12) 0.0837(17) 0.0137(12) 0.0249(12) 0.0201(10)
C14 0.0447(12) 0.0478(13) 0.0656(15) 0.0212(11) 0.0023(11) 0.0095(10)
C15 0.0504(13) 0.0607(15) 0.0507(13) 0.0135(10) 0.0184(10) 0.0177(10)
C16 0.0349(9) 0.0260(8) 0.0316(8) -0.0003(7) 0.0094(7) 0.0051(7)
C17 0.0311(9) 0.0340(9) 0.0413(10) 0.0015(7) 0.0092(7) 0.0017(7)
C18 0.0356(10) 0.0411(10) 0.0426(10) 0.0020(8) 0.0018(8) 0.0104(8)
C19 0.0611(13) 0.0371(10) 0.0274(9) 0.0044(7) 0.0081(9) 0.0123(9)
C20 0.0526(11) 0.0339(9) 0.0332(9) 0.0002(7) 0.0192(8) 0.0069(8)
C21 0.0519(12) 0.0447(11) 0.0340(10) -0.0006(8) 0.0042(9) -0.0008(9)
C22 0.0636(13) 0.0487(12) 0.0392(10) -0.0089(9) 0.0252(10) -0.0050(10)
C23 0.0558(12) 0.0339(10) 0.0578(12) -0.0071(9) 0.0272(10) 0.0066(9)
C24 0.0527(12) 0.0288(9) 0.0541(12) 0.0020(8) 0.0227(10) -0.0014(8)
C25 0.0376(10) 0.0426(11) 0.0504(11) -0.0038(9) 0.0119(9) -0.0038(8)

loop_
_atom_type_symbol
_atom_type_description
_atom_type_scat_dispersion_real
_atom_type_scat_dispersion_imag
_atom_type_scat_source
C C 0.0181 0.0091 'International Tables Vol C Tables 4.2.6.8 and 6.1.1.4'
H H 0.0000 0.0000 'International Tables Vol C Tables 4.2.6.8 and 6.1.1.4'
N N 0.0311 0.0180 'International Tables Vol C Tables 4.2.6.8 and 6.1.1.4'
S S 0.3331 0.5567 'International Tables Vol C Tables 4.2.6.8 and 6.1.1.4'
Fe Fe -1.1336 3.1974 'International Tables Vol C Tables 4.2.6.8 and 6.1.1.4'

loop_
_geom_angle_atom_site_label_1
_geom_angle_atom_site_label_2
_geom_angle_atom_site_label_3
_geom_angle
C22 Fe1 C23 40.46(9)
C22 Fe1 C16 125.55(8)
C23 Fe1 C16 162.73(9)
C22 Fe1 C20 163.72(9)
C23 Fe1 C20 154.81(8)
C16 Fe1 C20 40.97(7)
C22 Fe1 C17 106.54(9)
C23 Fe1 C17 124.99(9)
C16 Fe1 C17 41.15(7)
C20 Fe1 C17 68.95(8)
C22 Fe1 C21 40.44(9)
C23 Fe1 C21 67.87(9)
C16 Fe1 C21 107.87(8)
C20 Fe1 C21 126.99(9)
C17 Fe1 C21 119.45(8)
C22 Fe1 C18 119.15(9)
C23 Fe1 C18 107.52(9)
C16 Fe1 C18 68.44(7)
C20 Fe1 C18 68.27(9)
C17 Fe1 C18 40.51(8)
C21 Fe1 C18 153.77(10)
C22 Fe1 C24 68.19(9)
C23 Fe1 C24 40.78(9)
C16 Fe1 C24 154.85(8)
C20 Fe1 C24 120.54(9)
C17 Fe1 C24 163.15(8)
C21 Fe1 C24 67.67(9)
C18 Fe1 C24 126.75(8)
C22 Fe1 C25 68.09(9)
C23 Fe1 C25 68.07(9)
C16 Fe1 C25 120.32(8)
C20 Fe1 C25 108.83(9)
C17 Fe1 C25 154.49(8)
C21 Fe1 C25 40.30(9)
C18 Fe1 C25 164.19(9)
C24 Fe1 C25 40.15(9)
C22 Fe1 C19 153.77(9)
C23 Fe1 C19 120.05(9)
C16 Fe1 C19 68.48(7)
C20 Fe1 C19 40.66(8)
C17 Fe1 C19 68.30(9)
C21 Fe1 C19 164.70(10)
C18 Fe1 C19 40.24(9)
C24 Fe1 C19 108.90(9)
C25 Fe1 C19 127.57(10)
N2 S1 N1 100.75(8)
C1 N1 S1 106.54(12)
C6 N2 S1 106.34(12)
C14 N3 C15 116.5(2)
N1 C1 C2 126.56(16)
N1 C1 C6 113.09(15)
C2 C1 C6 120.34(15)
C3 C2 C9 122.67(16)
C3 C2 C1 116.82(15)
C9 C2 C1 120.50(16)
C2 C3 C4 122.75(17)
C2 C3 H3 118.6
C4 C3 H3 118.6
C5 C4 C3 122.21(17)
C5 C4 H4 118.9
C3 C4 H4 118.9
C4 C5 C6 116.94(16)
C4 C5 C7 122.75(17)
C6 C5 C7 120.30(16)
N2 C6 C5 125.81(16)
N2 C6 C1 113.27(15)
C5 C6 C1 120.92(15)
C8 C7 C5 178.6(2)
C7 C8 C11 176.8(2)
C10 C9 C2 178.32(19)
C9 C10 C16 178.41(19)
C15 C11 C12 117.95(19)
C15 C11 C8 119.82(19)
C12 C11 C8 122.2(2)
C13 C12 C11 118.3(2)
C13 C12 H12 120.8
C11 C12 H12 120.8
C14 C13 C12 119.1(2)
C14 C13 H13 120.5
C12 C13 H13 120.5
N3 C14 C13 124.2(2)
N3 C14 H14 117.9
C13 C14 H14 117.9
N3 C15 C11 123.9(2)
N3 C15 H15 118.0
C11 C15 H15 118.0
C10 C16 C20 126.09(17)
C10 C16 C17 126.24(17)
C20 C16 C17 107.67(16)
C10 C16 Fe1 126.11(13)
C20 C16 Fe1 69.53(10)
C17 C16 Fe1 69.50(10)
C18 C17 C16 107.52(17)
C18 C17 Fe1 69.98(11)
C16 C17 Fe1 69.35(10)
C18 C17 H17 126.2
C16 C17 H17 126.2
Fe1 C17 H17 126.0
C19 C18 C17 108.75(17)
C19 C18 Fe1 69.93(12)
C17 C18 Fe1 69.51(11)
C19 C18 H18 125.6
C17 C18 H18 125.6
Fe1 C18 H18 126.5
C18 C19 C20 108.29(17)
C18 C19 Fe1 69.82(11)
C20 C19 Fe1 69.32(11)
C18 C19 H19 125.9
C20 C19 H19 125.9
Fe1 C19 H19 126.6
C19 C20 C16 107.76(18)
C19 C20 Fe1 70.02(11)
C16 C20 Fe1 69.51(10)
C19 C20 H20 126.1
C16 C20 H20 126.1
Fe1 C20 H20 125.9
C25 C21 C22 108.44(19)
C25 C21 Fe1 70.07(12)
C22 C21 Fe1 69.55(12)
C25 C21 H21 125.8
C22 C21 H21 125.8
Fe1 C21 H21 126.2
C23 C22 C21 107.9(2)
C23 C22 Fe1 69.85(12)
C21 C22 Fe1 70.01(12)
C23 C22 H22 126.1
C21 C22 H22 126.1
Fe1 C22 H22 125.6
C22 C23 C24 107.83(19)
C22 C23 Fe1 69.69(11)
C24 C23 Fe1 69.95(11)
C22 C23 H23 126.1
C24 C23 H23 126.1
Fe1 C23 H23 125.9
C25 C24 C23 107.88(19)
C25 C24 Fe1 69.95(11)
C23 C24 Fe1 69.28(11)
C25 C24 H24 126.1
C23 C24 H24 126.1
Fe1 C24 H24 126.3
C24 C25 C21 108.0(2)
C24 C25 Fe1 69.89(12)
C21 C25 Fe1 69.63(12)
C24 C25 H25 126.0
C21 C25 H25 126.0
Fe1 C25 H25 126.0

loop_
_geom_bond_atom_site_label_1
_geom_bond_atom_site_label_2
_geom_bond_distance
Fe1 C22 2.043(2)
Fe1 C23 2.0450(19)
Fe1 C16 2.0458(17)
Fe1 C20 2.0461(18)
Fe1 C17 2.0477(19)
Fe1 C21 2.049(2)
Fe1 C18 2.054(2)
Fe1 C24 2.054(2)
Fe1 C25 2.055(2)
Fe1 C19 2.0554(19)
S1 N2 1.6164(16)
S1 N1 1.6169(16)
N1 C1 1.337(2)
N2 C6 1.340(2)
N3 C14 1.332(4)
N3 C15 1.332(3)
C1 C2 1.432(2)
C1 C6 1.437(2)
C2 C3 1.369(3)
C2 C9 1.425(2)
C3 C4 1.417(3)
C3 H3 0.9500
C4 C5 1.376(3)
C4 H4 0.9500
C5 C6 1.422(3)
C5 C7 1.429(2)
C7 C8 1.195(3)
C8 C11 1.428(3)
C9 C10 1.193(3)
C10 C16 1.421(2)
C11 C15 1.388(3)
C11 C12 1.388(3)
C12 C13 1.382(3)
C12 H12 0.9500
C13 C14 1.363(4)
C13 H13 0.9500
C14 H14 0.9500
C15 H15 0.9500
C16 C20 1.432(3)
C16 C17 1.439(3)
C17 C18 1.420(3)
C17 H17 0.9500
C18 C19 1.414(3)
C18 H18 0.9500
C19 C20 1.425(3)
C19 H19 0.9500
C20 H20 0.9500
C21 C25 1.414(3)
C21 C22 1.414(3)
C21 H21 0.9500
C22 C23 1.414(3)
C22 H22 0.9500
C23 C24 1.428(3)
C23 H23 0.9500
C24 C25 1.410(3)
C24 H24 0.9500
C25 H25 0.9500

loop_
_geom_torsion_atom_site_label_1
_geom_torsion_atom_site_label_2
_geom_torsion_atom_site_label_3
_geom_torsion_atom_site_label_4
_geom_torsion
N2 S1 N1 C1 0.01(14)
N1 S1 N2 C6 0.23(14)
S1 N1 C1 C2 179.57(15)
S1 N1 C1 C6 -0.24(18)
N1 C1 C2 C3 179.36(18)
C6 C1 C2 C3 -0.8(3)
N1 C1 C2 C9 -1.2(3)
C6 C1 C2 C9 178.55(16)
C9 C2 C3 C4 -178.21(19)
C1 C2 C3 C4 1.2(3)
C2 C3 C4 C5 -0.4(3)
C3 C4 C5 C6 -0.8(3)
C3 C4 C5 C7 178.0(2)
S1 N2 C6 C5 -179.46(15)
S1 N2 C6 C1 -0.39(18)
C4 C5 C6 N2 -179.93(18)
C7 C5 C6 N2 1.3(3)
C4 C5 C6 C1 1.1(3)
C7 C5 C6 C1 -177.74(17)
N1 C1 C6 N2 0.4(2)
C2 C1 C6 N2 -179.39(15)
N1 C1 C6 C5 179.55(16)
C2 C1 C6 C5 -0.3(3)
C4 C5 C7 C8 -109(9)
C6 C5 C7 C8 70(9)
C5 C7 C8 C11 102(9)
C3 C2 C9 C10 61(7)
C1 C2 C9 C10 -118(7)
C2 C9 C10 C16 -179(100)
C7 C8 C11 C15 -16(4)
C7 C8 C11 C12 163(4)
C15 C11 C12 C13 -1.3(3)
C8 C11 C12 C13 -179.7(2)
C11 C12 C13 C14 0.4(4)
C15 N3 C14 C13 -0.2(4)
C12 C13 C14 N3 0.4(4)
C14 N3 C15 C11 -0.7(4)
C12 C11 C15 N3 1.5(4)
C8 C11 C15 N3 179.9(2)
C9 C10 C16 C20 -72(7)
C9 C10 C16 C17 108(7)
C9 C10 C16 Fe1 -162(7)
C22 Fe1 C16 C10 -47.2(2)
C23 Fe1 C16 C10 -78.8(3)
C20 Fe1 C16 C10 120.4(2)
C17 Fe1 C16 C10 -120.6(2)
C21 Fe1 C16 C10 -5.97(19)
C18 Fe1 C16 C10 -158.35(19)
C24 Fe1 C16 C10 69.4(3)
C25 Fe1 C16 C10 36.32(19)
C19 Fe1 C16 C10 158.23(19)
C22 Fe1 C16 C20 -167.56(13)
C23 Fe1 C16 C20 160.8(3)
C17 Fe1 C16 C20 119.05(16)
C21 Fe1 C16 C20 -126.37(13)
C18 Fe1 C16 C20 81.25(13)
C24 Fe1 C16 C20 -51.0(2)
C25 Fe1 C16 C20 -84.08(13)
C19 Fe1 C16 C20 37.84(12)
C22 Fe1 C16 C17 73.39(14)
C23 Fe1 C16 C17 41.8(3)
C20 Fe1 C16 C17 -119.05(16)
C21 Fe1 C16 C17 114.59(12)
C18 Fe1 C16 C17 -37.79(11)
C24 Fe1 C16 C17 -170.03(18)
C25 Fe1 C16 C17 156.88(12)
C19 Fe1 C16 C17 -81.21(12)
C10 C16 C17 C18 -179.78(18)
C20 C16 C17 C18 0.6(2)
Fe1 C16 C17 C18 59.83(13)
C10 C16 C17 Fe1 120.40(18)
C20 C16 C17 Fe1 -59.27(13)
C22 Fe1 C17 C18 115.76(13)
C23 Fe1 C17 C18 75.31(15)
C16 Fe1 C17 C18 -118.66(16)
C20 Fe1 C17 C18 -80.78(13)
C21 Fe1 C17 C18 157.68(13)
C24 Fe1 C17 C18 46.6(3)
C25 Fe1 C17 C18 -170.59(19)
C19 Fe1 C17 C18 -36.97(13)
C22 Fe1 C17 C16 -125.57(12)
C23 Fe1 C17 C16 -166.03(11)
C20 Fe1 C17 C16 37.89(10)
C21 Fe1 C17 C16 -83.65(13)
C18 Fe1 C17 C16 118.66(16)
C24 Fe1 C17 C16 165.3(3)
C25 Fe1 C17 C16 -51.9(2)
C19 Fe1 C17 C16 81.69(12)
C16 C17 C18 C19 -0.3(2)
Fe1 C17 C18 C19 59.10(14)
C16 C17 C18 Fe1 -59.43(13)
C22 Fe1 C18 C19 158.56(12)
C23 Fe1 C18 C19 116.08(13)
C16 Fe1 C18 C19 -81.74(12)
C20 Fe1 C18 C19 -37.51(12)
C17 Fe1 C18 C19 -120.12(17)
C21 Fe1 C18 C19 -168.56(18)
C24 Fe1 C18 C19 75.13(15)
C25 Fe1 C18 C19 44.9(4)
C22 Fe1 C18 C17 -81.32(14)
C23 Fe1 C18 C17 -123.80(13)
C16 Fe1 C18 C17 38.38(11)
C20 Fe1 C18 C17 82.61(12)
C21 Fe1 C18 C17 -48.4(2)
C24 Fe1 C18 C17 -164.75(12)
C25 Fe1 C18 C17 165.0(3)
C19 Fe1 C18 C17 120.12(17)
C17 C18 C19 C20 0.0(2)
Fe1 C18 C19 C20 58.82(14)
C17 C18 C19 Fe1 -58.84(14)
C22 Fe1 C19 C18 -46.2(2)
C23 Fe1 C19 C18 -81.66(14)
C16 Fe1 C19 C18 81.63(12)
C20 Fe1 C19 C18 119.75(18)
C17 Fe1 C19 C18 37.21(12)
C21 Fe1 C19 C18 160.6(3)
C24 Fe1 C19 C18 -125.06(12)
C25 Fe1 C19 C18 -165.96(12)
C22 Fe1 C19 C20 -165.97(18)
C23 Fe1 C19 C20 158.59(12)
C16 Fe1 C19 C20 -38.12(12)
C17 Fe1 C19 C20 -82.54(13)
C21 Fe1 C19 C20 40.9(4)
C18 Fe1 C19 C20 -119.75(18)
C24 Fe1 C19 C20 115.19(13)
C25 Fe1 C19 C20 74.29(15)
C18 C19 C20 C16 0.4(2)
Fe1 C19 C20 C16 59.50(13)
C18 C19 C20 Fe1 -59.13(14)
C10 C16 C20 C19 179.76(17)
C17 C16 C20 C19 -0.6(2)
Fe1 C16 C20 C19 -59.82(13)
C10 C16 C20 Fe1 -120.42(18)
C17 C16 C20 Fe1 59.25(12)
C22 Fe1 C20 C19 157.5(3)
C23 Fe1 C20 C19 -47.9(3)
C16 Fe1 C20 C19 118.84(18)
C17 Fe1 C20 C19 80.79(13)
C21 Fe1 C20 C19 -167.52(13)
C18 Fe1 C20 C19 37.14(13)
C24 Fe1 C20 C19 -83.70(15)
C25 Fe1 C20 C19 -126.28(14)
C22 Fe1 C20 C16 38.7(4)
C23 Fe1 C20 C16 -166.78(18)
C17 Fe1 C20 C16 -38.05(11)
C21 Fe1 C20 C16 73.64(15)
C18 Fe1 C20 C16 -81.70(12)
C24 Fe1 C20 C16 157.46(11)
C25 Fe1 C20 C16 114.88(12)
C19 Fe1 C20 C16 -118.84(18)
C22 Fe1 C21 C25 -119.61(19)
C23 Fe1 C21 C25 -81.73(14)
C16 Fe1 C21 C25 116.09(13)
C20 Fe1 C21 C25 74.72(15)
C17 Fe1 C21 C25 159.50(12)
C18 Fe1 C21 C25 -166.57(17)
C24 Fe1 C21 C25 -37.51(13)
C19 Fe1 C21 C25 42.5(4)
C23 Fe1 C21 C22 37.89(13)
C16 Fe1 C21 C22 -124.29(13)
C20 Fe1 C21 C22 -165.66(13)
C17 Fe1 C21 C22 -80.89(15)
C18 Fe1 C21 C22 -47.0(2)
C24 Fe1 C21 C22 82.10(14)
C25 Fe1 C21 C22 119.61(19)
C19 Fe1 C21 C22 162.1(3)
C25 C21 C22 C23 -0.4(2)
Fe1 C21 C22 C23 -59.85(15)
C25 C21 C22 Fe1 59.49(15)
C16 Fe1 C22 C23 -166.14(12)
C20 Fe1 C22 C23 163.6(3)
C17 Fe1 C22 C23 -125.00(13)
C21 Fe1 C22 C23 118.8(2)
C18 Fe1 C22 C23 -82.95(15)
C24 Fe1 C22 C23 38.03(13)
C25 Fe1 C22 C23 81.45(14)
C19 Fe1 C22 C23 -50.7(3)
C23 Fe1 C22 C21 -118.8(2)
C16 Fe1 C22 C21 75.11(15)
C20 Fe1 C22 C21 44.9(4)
C17 Fe1 C22 C21 116.24(13)
C18 Fe1 C22 C21 158.30(13)
C24 Fe1 C22 C21 -80.72(14)
C25 Fe1 C22 C21 -37.31(13)
C19 Fe1 C22 C21 -169.42(18)
C21 C22 C23 C24 0.2(2)
Fe1 C22 C23 C24 -59.79(15)
C21 C22 C23 Fe1 59.95(15)
C16 Fe1 C23 C22 41.1(3)
C20 Fe1 C23 C22 -169.29(19)
C17 Fe1 C23 C22 73.43(16)
C21 Fe1 C23 C22 -37.87(14)
C18 Fe1 C23 C22 114.65(14)
C24 Fe1 C23 C22 -118.87(19)
C25 Fe1 C23 C22 -81.50(15)
C19 Fe1 C23 C22 156.74(14)
C22 Fe1 C23 C24 118.87(19)
C16 Fe1 C23 C24 159.9(2)
C20 Fe1 C23 C24 -50.4(3)
C17 Fe1 C23 C24 -167.70(12)
C21 Fe1 C23 C24 81.00(14)
C18 Fe1 C23 C24 -126.49(13)
C25 Fe1 C23 C24 37.37(13)
C19 Fe1 C23 C24 -84.39(15)
C22 C23 C24 C25 0.1(2)
Fe1 C23 C24 C25 -59.53(15)
C22 C23 C24 Fe1 59.63(14)
C22 Fe1 C24 C25 81.43(14)
C23 Fe1 C24 C25 119.17(19)
C16 Fe1 C24 C25 -47.0(2)
C20 Fe1 C24 C25 -83.22(15)
C17 Fe1 C24 C25 156.2(3)
C21 Fe1 C24 C25 37.64(13)
C18 Fe1 C24 C25 -167.72(13)
C19 Fe1 C24 C25 -126.41(14)
C22 Fe1 C24 C23 -37.74(13)
C16 Fe1 C24 C23 -166.13(17)
C20 Fe1 C24 C23 157.61(13)
C17 Fe1 C24 C23 37.0(3)
C21 Fe1 C24 C23 -81.53(15)
C18 Fe1 C24 C23 73.11(16)
C25 Fe1 C24 C23 -119.17(19)
C19 Fe1 C24 C23 114.41(14)
C23 C24 C25 C21 -0.3(2)
Fe1 C24 C25 C21 -59.43(15)
C23 C24 C25 Fe1 59.10(15)
C22 C21 C25 C24 0.4(2)
Fe1 C21 C25 C24 59.59(15)
C22 C21 C25 Fe1 -59.17(15)
C22 Fe1 C25 C24 -81.70(14)
C23 Fe1 C25 C24 -37.94(13)
C16 Fe1 C25 C24 158.91(12)
C20 Fe1 C25 C24 115.36(13)
C17 Fe1 C25 C24 -164.22(18)
C21 Fe1 C25 C24 -119.14(19)
C18 Fe1 C25 C24 38.7(4)
C19 Fe1 C25 C24 73.86(16)
C22 Fe1 C25 C21 37.43(13)
C23 Fe1 C25 C21 81.20(14)
C16 Fe1 C25 C21 -81.95(15)
C20 Fe1 C25 C21 -125.50(13)
C17 Fe1 C25 C21 -45.1(3)
C18 Fe1 C25 C21 157.9(3)
C24 Fe1 C25 C21 119.14(19)
C19 Fe1 C25 C21 -167.01(13)
